data_4504494
loop_
_publ_author_name
'Zou, Ru-Qiang'
'Liu, Chun-Sen'
'Huang, Zheng'
'Hu, Tong-Liang'
'Bu, Xian-He'

_publ_section_title
;
 Syntheses, Structure, and Properties of the Metal Complexes with
 3-(2-Pyridyl)pyrazole-Based Ligands:&#x2009; Tuning the Complex
 Structures by Ligand Modifications
;
_journal_issue 1
_journal_name_full 'Crystal Growth &amp; Design'
_journal_page_first 99
_journal_paper_doi 10.1021/cg050210t
_journal_volume 6
_journal_year 2006
_chemical_formula_moiety 'C40 H40 Cu2 N12 O2, 4(Cl O4), H2 O'
_chemical_formula_structural '2(Cu 2+), 2(C20 H18 N4), 4(Cl O4 -), 3(H2 O)'
_chemical_formula_sum 'C40 H42 Cl4 Cu2 N12 O19'
_chemical_formula_weight 1263.74
_chemical_name_systematic
; 
 ? 
;
_space_group_IT_number 2
_symmetry_cell_setting triclinic
_symmetry_space_group_name_Hall '-P 1'
_symmetry_space_group_name_H-M 'P -1'
_atom_sites_solution_hydrogens geom
_atom_sites_solution_primary direct
_atom_sites_solution_secondary difmap
_audit_creation_method SHELXL-97
_cell_angle_alpha 72.297(12)
_cell_angle_beta 78.201(14)
_cell_angle_gamma 68.683(13)
_cell_formula_units_Z 2
_cell_length_a 10.791(4)
_cell_length_b 13.923(7)
_cell_length_c 19.756(9)
_cell_measurement_reflns_used 1052
_cell_measurement_temperature 293(2)
_cell_measurement_theta_max 22.89
_cell_measurement_theta_min 3.22
_cell_volume 2619(2)
_computing_cell_refinement SMART
_computing_data_collection 'SMART, BRUKER 1998'
_computing_data_reduction 'SAINT, BRUKER 1998'
_computing_molecular_graphics 'SHELXTL (SHELDRICK, 1997B)'
_computing_publication_material SHELXTL
_computing_structure_refinement 'SHELXL-97 (Sheldrick, 1997A)'
_computing_structure_solution 'SHELXS-97 (Sheldrick, 1997A)'
_diffrn_ambient_temperature 293(2)
_diffrn_measured_fraction_theta_full 0.977
_diffrn_measured_fraction_theta_max 0.977
_diffrn_measurement_device_type 'bruker ccd area-detector'
_diffrn_measurement_method '\f and \w scans'
_diffrn_radiation_monochromator graphite
_diffrn_radiation_source 'fine-focus sealed tube'
_diffrn_radiation_type MoK\a
_diffrn_radiation_wavelength 0.71073
_diffrn_reflns_av_R_equivalents 0.0747
_diffrn_reflns_av_sigmaI/netI 0.1992
_diffrn_reflns_limit_h_max 6
_diffrn_reflns_limit_h_min -13
_diffrn_reflns_limit_k_max 15
_diffrn_reflns_limit_k_min -17
_diffrn_reflns_limit_l_max 24
_diffrn_reflns_limit_l_min -24
_diffrn_reflns_number 14852
_diffrn_reflns_theta_full 26.41
_diffrn_reflns_theta_max 26.41
_diffrn_reflns_theta_min 2.04
_diffrn_standards_number 0
_exptl_absorpt_coefficient_mu 1.100
_exptl_absorpt_correction_T_max 1.000000
_exptl_absorpt_correction_T_min 0.839177
_exptl_absorpt_correction_type multi-scan
_exptl_absorpt_process_details '(sadabs; bruker, 1996)'
_exptl_crystal_colour blue
_exptl_crystal_density_diffrn 1.602
_exptl_crystal_density_meas ?
_exptl_crystal_density_method 'not measured'
_exptl_crystal_description block
_exptl_crystal_F_000 1288
_exptl_crystal_size_max 0.30
_exptl_crystal_size_mid 0.25
_exptl_crystal_size_min 0.20
_refine_diff_density_max 3.171
_refine_diff_density_min -0.784
_refine_diff_density_rms 0.171
_refine_ls_extinction_method none
_refine_ls_goodness_of_fit_ref 1.049
_refine_ls_hydrogen_treatment mixed
_refine_ls_matrix_type full
_refine_ls_number_parameters 703
_refine_ls_number_reflns 10543
_refine_ls_number_restraints 0
_refine_ls_restrained_S_all 1.049
_refine_ls_R_factor_all 0.2458
_refine_ls_R_factor_gt 0.1352
_refine_ls_shift/su_max 0.001
_refine_ls_shift/su_mean 0.000
_refine_ls_structure_factor_coef Fsqd
_refine_ls_weighting_details 'calc w=1/[\s^2^(Fo^2^)+(0.2000P)^2^+0.0000P] where P=(Fo^2^+2Fc^2^)/3'
_refine_ls_weighting_scheme calc
_refine_ls_wR_factor_gt 0.3250
_refine_ls_wR_factor_ref 0.3906
_reflns_number_gt 4568
_reflns_number_total 10543
_reflns_threshold_expression I>2s\(I)
_cod_data_source_file cg050210tsi20051104_022830.cif
_cod_data_source_block 5
_cod_depositor_comments
;
The following automatic conversions were performed:

'_symmetry_cell_setting' value 'Triclinic' changed to 'triclinic'
according to /home/saulius/struct/CIF-dictionaries/cif_core.dic
dictionary named 'cif_core.dic' version 2.4.1 from 2010-06-29.

Automatic conversion script
Id: cif_fix_values 1715 2011-07-08 13:25:40Z adriana 

The following automatic conversions were performed:

'_exptl_crystal_density_meas' value 'none' was changed to '?' - the
value is perceived as not measured.

Automatic conversion script
Id: cif_fix_values 3008 2015-01-20 13:52:24Z robertas 
;
_cod_original_sg_symbol_H-M p-1
_cod_database_code 4504494

loop_
_symmetry_equiv_pos_as_xyz
'x, y, z'
'-x, -y, -z'

loop_
_atom_site_label
_atom_site_type_symbol
_atom_site_fract_x
_atom_site_fract_y
_atom_site_fract_z
_atom_site_U_iso_or_equiv
_atom_site_adp_type
_atom_site_occupancy
_atom_site_symmetry_multiplicity
_atom_site_calc_flag
_atom_site_refinement_flags
Cu1 Cu 0.52609(15) 0.57624(12) 0.26535(8) 0.0448(5) Uani 1 1 d .
Cu2 Cu 1.07638(16) 0.09500(12) 0.26423(8) 0.0468(5) Uani 1 1 d .
C1 C 0.6289(16) 0.7578(12) 0.2023(8) 0.071(4) Uani 1 1 d .
H1A H 0.5958 0.7750 0.2459 0.085 Uiso 1 1 calc R
C2 C 0.6847(18) 0.8242(14) 0.1508(10) 0.081(5) Uani 1 1 d .
H2A H 0.6846 0.8875 0.1575 0.097 Uiso 1 1 calc R
C3 C 0.740(2) 0.7953(17) 0.0898(11) 0.107(7) Uani 1 1 d .
H3A H 0.7870 0.8352 0.0553 0.128 Uiso 1 1 calc R
C4 C 0.7275(18) 0.7055(14) 0.0777(8) 0.082(5) Uani 1 1 d .
H4A H 0.7605 0.6879 0.0342 0.098 Uiso 1 1 calc R
C5 C 0.6662(14) 0.6446(12) 0.1309(8) 0.058(4) Uani 1 1 d .
C6 C 0.6378(14) 0.5538(11) 0.1263(7) 0.057(4) Uani 1 1 d .
C7 C 0.6481(17) 0.5136(16) 0.0661(8) 0.084(5) Uani 1 1 d .
H7A H 0.6743 0.5408 0.0184 0.101 Uiso 1 1 calc R
C8 C 0.6081(19) 0.4216(15) 0.0977(10) 0.087(6) Uani 1 1 d .
H8A H 0.6077 0.3728 0.0744 0.105 Uiso 1 1 calc R
C9 C 0.5181(15) 0.3372(11) 0.2143(8) 0.064(4) Uani 1 1 d .
H9A H 0.4871 0.3047 0.1869 0.076 Uiso 1 1 calc R
H9B H 0.4407 0.3731 0.2429 0.076 Uiso 1 1 calc R
C10 C 0.6112(14) 0.2509(9) 0.2635(8) 0.057(4) Uani 1 1 d .
H10A H 0.6496 0.2708 0.2929 0.068 Uiso 1 1 calc R
C11 C 0.6420(13) 0.1526(10) 0.2684(8) 0.053(3) Uani 1 1 d .
H11A H 0.6064 0.1359 0.2361 0.064 Uiso 1 1 calc R
C12 C 0.7281(15) 0.0579(11) 0.3190(10) 0.074(5) Uani 1 1 d .
H12A H 0.6740 0.0146 0.3479 0.089 Uiso 1 1 calc R
H12B H 0.7991 0.0147 0.2913 0.089 Uiso 1 1 calc R
C13 C 0.7350(16) 0.1062(12) 0.4307(10) 0.076(5) Uani 1 1 d .
H13A H 0.6516 0.1037 0.4538 0.092 Uiso 1 1 calc R
C14 C 0.8259(16) 0.1288(12) 0.4563(8) 0.067(4) Uani 1 1 d .
H14A H 0.8182 0.1442 0.4999 0.081 Uiso 1 1 calc R
C15 C 0.9360(13) 0.1240(9) 0.4018(6) 0.044(3) Uani 1 1 d .
C16 C 1.0662(14) 0.1333(9) 0.3984(7) 0.047(3) Uani 1 1 d .
C17 C 1.1066(18) 0.1514(10) 0.4571(7) 0.064(4) Uani 1 1 d .
H17A H 1.0475 0.1617 0.4977 0.076 Uiso 1 1 calc R
C18 C 1.230(2) 0.1530(11) 0.4521(10) 0.075(5) Uani 1 1 d .
H18A H 1.2600 0.1579 0.4913 0.090 Uiso 1 1 calc R
C19 C 1.3177(19) 0.1475(12) 0.3873(11) 0.079(5) Uani 1 1 d .
H19A H 1.4025 0.1530 0.3826 0.095 Uiso 1 1 calc R
C20 C 1.2704(13) 0.1336(11) 0.3321(8) 0.058(4) Uani 1 1 d .
H20A H 1.3253 0.1290 0.2895 0.069 Uiso 1 1 calc R
C21 C 1.0073(19) -0.0409(13) 0.1997(9) 0.081(5) Uani 1 1 d .
H21A H 1.0319 -0.0934 0.2414 0.097 Uiso 1 1 calc R
C22 C 0.962(2) -0.0650(14) 0.1472(10) 0.086(6) Uani 1 1 d .
H22A H 0.9631 -0.1339 0.1522 0.104 Uiso 1 1 calc R
C23 C 0.916(2) 0.0157(16) 0.0875(10) 0.099(7) Uani 1 1 d .
H23A H 0.8825 0.0019 0.0528 0.118 Uiso 1 1 calc R
C24 C 0.9195(19) 0.1182(16) 0.0798(9) 0.092(6) Uani 1 1 d .
H24A H 0.8882 0.1740 0.0408 0.110 Uiso 1 1 calc R
C25 C 0.9724(15) 0.1326(11) 0.1335(7) 0.056(4) Uani 1 1 d .
C26 C 0.9870(15) 0.2327(11) 0.1307(6) 0.055(4) Uani 1 1 d .
C27 C 0.9738(17) 0.3249(14) 0.0773(9) 0.083(5) Uani 1 1 d .
H27A H 0.9463 0.3387 0.0326 0.099 Uiso 1 1 calc R
C28 C 1.013(2) 0.4010(13) 0.1046(8) 0.093(6) Uani 1 1 d .
H28A H 1.0136 0.4702 0.0830 0.112 Uiso 1 1 calc R
C29 C 1.0899(13) 0.3742(9) 0.2204(7) 0.050(3) Uani 1 1 d .
H29A H 1.1336 0.4261 0.1932 0.060 Uiso 1 1 calc R
H29B H 1.1550 0.3147 0.2483 0.060 Uiso 1 1 calc R
C30 C 0.9770(13) 0.4237(10) 0.2698(7) 0.050(3) Uani 1 1 d .
H30A H 0.9237 0.3836 0.2981 0.060 Uiso 1 1 calc R
C31 C 0.9500(12) 0.5187(10) 0.2752(8) 0.053(3) Uani 1 1 d .
H31A H 1.0000 0.5589 0.2435 0.064 Uiso 1 1 calc R
C32 C 0.8437(13) 0.5735(11) 0.3285(8) 0.057(4) Uani 1 1 d .
H32A H 0.8879 0.5898 0.3596 0.068 Uiso 1 1 calc R
H32B H 0.7857 0.6402 0.3023 0.068 Uiso 1 1 calc R
C33 C 0.7833(16) 0.4452(13) 0.4356(8) 0.065(4) Uani 1 1 d .
H33A H 0.8541 0.4329 0.4606 0.078 Uiso 1 1 calc R
C34 C 0.6866(16) 0.4007(11) 0.4591(7) 0.059(4) Uani 1 1 d .
H34A H 0.6778 0.3509 0.5020 0.070 Uiso 1 1 calc R
C35 C 0.6029(12) 0.4448(10) 0.4058(7) 0.044(3) Uani 1 1 d .
C36 C 0.4731(13) 0.4379(10) 0.3998(6) 0.046(3) Uani 1 1 d .
C37 C 0.4090(14) 0.3816(10) 0.4562(7) 0.052(3) Uani 1 1 d .
H37A H 0.4480 0.3451 0.4986 0.063 Uiso 1 1 calc R
C38 C 0.2849(17) 0.3804(11) 0.4485(8) 0.066(4) Uani 1 1 d .
H38A H 0.2393 0.3420 0.4853 0.080 Uiso 1 1 calc R
C39 C 0.2317(15) 0.4362(12) 0.3864(9) 0.064(4) Uani 1 1 d .
H39A H 0.1471 0.4385 0.3808 0.077 Uiso 1 1 calc R
C40 C 0.3023(13) 0.4900(11) 0.3310(7) 0.054(3) Uani 1 1 d .
H40A H 0.2637 0.5286 0.2887 0.064 Uiso 1 1 calc R
Cl1 Cl 0.4230(7) 0.1524(5) 0.1115(3) 0.113(2) Uani 1 1 d .
Cl2 Cl 0.2056(5) 0.6311(4) 0.1049(2) 0.0883(14) Uani 1 1 d .
Cl3 Cl 0.5116(3) 0.8560(2) 0.38274(15) 0.0455(7) Uani 1 1 d .
Cl4 Cl 0.0360(3) 0.7323(2) 0.38149(16) 0.0464(7) Uani 1 1 d .
N1 N 0.6187(10) 0.6698(8) 0.1946(5) 0.048(3) Uani 1 1 d .
N2 N 0.5900(10) 0.4950(7) 0.1847(5) 0.039(2) Uani 1 1 d .
N3 N 0.5730(11) 0.4183(8) 0.1638(6) 0.053(3) Uani 1 1 d .
N4 N 0.7870(11) 0.0881(9) 0.3658(7) 0.059(3) Uani 1 1 d .
N5 N 0.9084(9) 0.1004(8) 0.3477(6) 0.045(2) Uani 1 1 d .
N6 N 1.1455(9) 0.1265(7) 0.3384(5) 0.040(2) Uani 1 1 d .
N7 N 1.0158(12) 0.0548(9) 0.1915(5) 0.055(3) Uani 1 1 d .
N8 N 1.0329(10) 0.2398(7) 0.1870(5) 0.043(2) Uani 1 1 d .
N9 N 1.0456(11) 0.3363(9) 0.1706(6) 0.056(3) Uani 1 1 d .
N10 N 0.7627(11) 0.5091(9) 0.3719(7) 0.056(3) Uani 1 1 d .
N11 N 0.6512(9) 0.5133(7) 0.3502(5) 0.039(2) Uani 1 1 d .
N12 N 0.4270(9) 0.4878(7) 0.3368(5) 0.041(2) Uani 1 1 d .
O1 O 0.553(3) 0.121(4) 0.113(2) 0.36(3) Uani 1 1 d .
O2 O 0.408(5) 0.111(3) 0.1768(12) 0.34(2) Uani 1 1 d .
O3 O 0.413(4) 0.117(3) 0.0624(15) 0.32(2) Uani 1 1 d .
O4 O 0.363(3) 0.251(2) 0.109(2) 0.277(18) Uani 1 1 d .
O5 O 0.265(2) 0.6861(16) 0.0448(8) 0.167(8) Uani 1 1 d .
O6 O 0.078(2) 0.655(3) 0.1010(13) 0.30(2) Uani 1 1 d .
O7 O 0.262(3) 0.530(2) 0.111(2) 0.32(2) Uani 1 1 d .
O8 O 0.202(3) 0.646(3) 0.1666(12) 0.274(18) Uani 1 1 d .
O9 O 0.6050(16) 0.7532(9) 0.3815(6) 0.122(6) Uani 1 1 d .
O10 O 0.5228(12) 0.9271(8) 0.3147(5) 0.080(3) Uani 1 1 d .
O11 O 0.5433(11) 0.8905(9) 0.4372(5) 0.082(3) Uani 1 1 d .
O12 O 0.3788(13) 0.8545(14) 0.3985(7) 0.120(5) Uani 1 1 d .
O13 O 0.1633(13) 0.7219(13) 0.3953(7) 0.120(5) Uani 1 1 d .
O14 O -0.0104(11) 0.6565(8) 0.4371(5) 0.079(3) Uani 1 1 d .
O15 O -0.0464(17) 0.8381(9) 0.3777(6) 0.119(5) Uani 1 1 d .
O16 O 0.0504(12) 0.7112(8) 0.3141(5) 0.077(3) Uani 1 1 d .
O1W O 0.3713(11) 0.7087(7) 0.2725(7) 0.088(4) Uani 1 1 d .
O2W O 1.2180(11) -0.0479(8) 0.2798(7) 0.084(4) Uani 1 1 d .
O3W O 0.683(3) 0.094(3) 0.9648(13) 0.163(17) Uani 0.50 1 d P
O4W O 0.336(4) 0.881(4) 0.1571(14) 0.25(3) Uani 0.50 1 d P

loop_
_atom_site_aniso_label
_atom_site_aniso_U_11
_atom_site_aniso_U_22
_atom_site_aniso_U_33
_atom_site_aniso_U_23
_atom_site_aniso_U_13
_atom_site_aniso_U_12
Cu1 0.0512(10) 0.0418(9) 0.0413(9) -0.0071(7) 0.0025(7) -0.0215(7)
Cu2 0.0594(10) 0.0449(9) 0.0421(9) -0.0134(7) -0.0147(7) -0.0170(8)
C1 0.082(11) 0.074(11) 0.071(10) -0.016(8) 0.008(9) -0.053(9)
C2 0.089(13) 0.088(12) 0.082(12) -0.030(10) 0.008(10) -0.050(11)
C3 0.144(19) 0.102(15) 0.088(14) -0.006(12) 0.014(13) -0.083(15)
C4 0.104(14) 0.094(13) 0.047(9) -0.006(8) 0.010(9) -0.051(11)
C5 0.052(8) 0.070(10) 0.058(9) -0.023(7) 0.002(7) -0.026(7)
C6 0.053(8) 0.062(9) 0.047(8) -0.018(7) -0.009(7) -0.001(7)
C7 0.095(13) 0.115(15) 0.052(9) -0.050(10) 0.027(9) -0.042(11)
C8 0.100(14) 0.088(13) 0.097(14) -0.072(11) -0.009(11) -0.019(11)
C9 0.063(9) 0.055(9) 0.078(10) -0.019(8) -0.012(8) -0.020(7)
C10 0.064(9) 0.026(6) 0.089(10) -0.021(6) -0.027(8) -0.008(6)
C11 0.043(7) 0.048(8) 0.074(9) -0.013(7) -0.007(7) -0.022(6)
C12 0.051(9) 0.048(8) 0.142(15) -0.032(9) -0.011(9) -0.030(7)
C13 0.056(10) 0.063(10) 0.086(12) -0.006(9) 0.023(9) -0.019(8)
C14 0.067(10) 0.065(10) 0.055(9) -0.013(7) 0.013(8) -0.016(8)
C15 0.062(8) 0.044(7) 0.025(6) -0.006(5) -0.003(6) -0.018(6)
C16 0.070(9) 0.029(6) 0.045(7) 0.008(5) -0.039(7) -0.016(6)
C17 0.103(13) 0.049(8) 0.047(8) -0.009(6) -0.031(8) -0.023(8)
C18 0.108(14) 0.053(9) 0.085(12) -0.026(8) -0.051(11) -0.020(9)
C19 0.084(12) 0.048(9) 0.110(15) -0.012(9) -0.048(12) -0.012(8)
C20 0.041(8) 0.072(9) 0.073(10) -0.034(8) -0.010(7) -0.019(7)
C21 0.127(15) 0.063(10) 0.081(11) -0.005(8) -0.035(11) -0.062(11)
C22 0.118(15) 0.069(11) 0.105(14) -0.027(10) -0.025(12) -0.058(11)
C23 0.146(18) 0.109(15) 0.094(13) -0.030(12) -0.055(13) -0.076(14)
C24 0.098(14) 0.111(15) 0.077(12) -0.015(10) -0.056(11) -0.028(12)
C25 0.066(9) 0.060(9) 0.044(8) -0.024(7) -0.011(7) -0.011(7)
C26 0.080(10) 0.054(8) 0.031(7) -0.003(6) -0.018(7) -0.022(7)
C27 0.085(12) 0.086(12) 0.065(10) 0.004(9) -0.030(9) -0.020(10)
C28 0.145(17) 0.057(10) 0.036(8) 0.001(7) -0.023(10) 0.012(10)
C29 0.051(8) 0.029(6) 0.071(9) -0.015(6) 0.002(7) -0.016(6)
C30 0.045(7) 0.052(8) 0.060(8) -0.013(6) -0.005(6) -0.025(6)
C31 0.033(7) 0.039(7) 0.093(11) -0.024(7) -0.014(7) -0.009(6)
C32 0.047(8) 0.058(8) 0.075(10) -0.029(7) -0.008(7) -0.017(7)
C33 0.069(10) 0.077(11) 0.047(9) -0.031(8) -0.023(8) 0.001(9)
C34 0.073(10) 0.057(9) 0.047(8) -0.017(7) -0.024(7) -0.010(8)
C35 0.044(7) 0.046(7) 0.050(7) -0.011(6) -0.020(6) -0.014(6)
C36 0.059(8) 0.046(7) 0.039(7) -0.015(6) 0.009(6) -0.026(6)
C37 0.059(9) 0.054(8) 0.045(7) -0.007(6) -0.007(6) -0.022(7)
C38 0.084(11) 0.045(8) 0.071(10) -0.023(8) 0.027(9) -0.034(8)
C39 0.047(8) 0.059(9) 0.090(12) -0.030(9) -0.002(8) -0.015(7)
C40 0.043(8) 0.064(9) 0.052(8) -0.005(7) -0.015(6) -0.017(7)
Cl1 0.139(5) 0.107(4) 0.073(3) -0.040(3) -0.045(3) 0.016(4)
Cl2 0.094(3) 0.076(3) 0.056(3) -0.002(2) -0.006(2) 0.003(2)
Cl3 0.0513(18) 0.0461(17) 0.0384(16) -0.0075(13) -0.0097(14) -0.0147(14)
Cl4 0.0519(19) 0.0491(18) 0.0395(16) -0.0119(14) -0.0012(14) -0.0191(15)
N1 0.057(7) 0.047(6) 0.044(6) -0.014(5) 0.013(5) -0.027(5)
N2 0.048(6) 0.026(5) 0.044(6) -0.007(4) -0.007(5) -0.013(4)
N3 0.054(7) 0.047(6) 0.061(7) -0.014(6) -0.013(6) -0.016(5)
N4 0.039(6) 0.050(7) 0.077(9) 0.002(6) -0.007(6) -0.017(5)
N5 0.029(5) 0.038(6) 0.061(7) -0.007(5) 0.003(5) -0.011(4)
N6 0.032(5) 0.045(6) 0.054(6) -0.030(5) -0.005(5) -0.008(4)
N7 0.072(8) 0.061(7) 0.045(6) -0.003(5) -0.028(6) -0.032(6)
N8 0.047(6) 0.025(5) 0.052(6) -0.006(4) -0.002(5) -0.008(4)
N9 0.057(7) 0.050(7) 0.069(8) -0.014(6) 0.003(6) -0.032(6)
N10 0.041(6) 0.063(7) 0.076(8) -0.039(7) -0.012(6) -0.010(6)
N11 0.035(5) 0.038(5) 0.052(6) -0.024(5) -0.008(5) -0.010(4)
N12 0.034(5) 0.040(5) 0.047(6) 0.001(5) -0.003(4) -0.021(4)
O1 0.109(19) 0.57(7) 0.36(5) -0.26(5) -0.06(3) 0.08(3)
O2 0.42(6) 0.37(5) 0.092(17) 0.02(2) -0.04(2) -0.04(4)
O3 0.57(6) 0.31(4) 0.19(2) -0.01(2) -0.18(3) -0.22(4)
O4 0.20(2) 0.18(2) 0.48(5) -0.17(3) -0.14(3) 0.036(19)
O5 0.193(18) 0.200(18) 0.077(10) 0.028(11) 0.016(11) -0.096(16)
O6 0.098(15) 0.43(4) 0.22(2) 0.13(3) -0.077(16) -0.05(2)
O7 0.27(3) 0.123(18) 0.42(5) 0.01(2) 0.16(3) -0.07(2)
O8 0.25(3) 0.54(6) 0.112(16) -0.11(2) 0.032(17) -0.23(4)
O9 0.178(14) 0.064(7) 0.047(6) -0.014(5) 0.001(7) 0.045(8)
O10 0.117(9) 0.066(7) 0.048(6) 0.006(5) -0.011(6) -0.034(6)
O11 0.089(8) 0.111(9) 0.059(6) -0.026(6) -0.023(6) -0.036(7)
O12 0.091(9) 0.218(17) 0.106(10) -0.067(10) 0.016(8) -0.105(11)
O13 0.085(9) 0.205(16) 0.098(9) -0.002(10) -0.018(7) -0.104(11)
O14 0.087(8) 0.080(7) 0.063(7) 0.006(6) 0.007(6) -0.045(6)
O15 0.186(14) 0.057(7) 0.062(7) -0.015(6) 0.003(8) 0.013(8)
O16 0.113(9) 0.074(7) 0.048(6) -0.020(5) -0.004(6) -0.032(7)
O1W 0.079(7) 0.035(5) 0.127(10) -0.013(6) 0.025(7) -0.017(5)
O2W 0.073(7) 0.062(6) 0.126(10) -0.044(6) -0.048(7) 0.005(5)
O3W 0.061(16) 0.29(4) 0.057(15) -0.04(2) 0.007(13) 0.02(2)
O4W 0.15(3) 0.28(5) 0.055(16) 0.05(2) 0.042(18) 0.11(3)

loop_
_atom_type_symbol
_atom_type_description
_atom_type_scat_dispersion_real
_atom_type_scat_dispersion_imag
_atom_type_scat_source
C C 0.0033 0.0016 'International Tables Vol C Tables 4.2.6.8 and 6.1.1.4'
H H 0.0000 0.0000 'International Tables Vol C Tables 4.2.6.8 and 6.1.1.4'
N N 0.0061 0.0033 'International Tables Vol C Tables 4.2.6.8 and 6.1.1.4'
O O 0.0106 0.0060 'International Tables Vol C Tables 4.2.6.8 and 6.1.1.4'
Cl Cl 0.1484 0.1585 'International Tables Vol C Tables 4.2.6.8 and 6.1.1.4'
Cu Cu 0.3201 1.2651 'International Tables Vol C Tables 4.2.6.8 and 6.1.1.4'

loop_
_geom_angle_atom_site_label_1
_geom_angle_atom_site_label_2
_geom_angle_atom_site_label_3
_geom_angle
N1 Cu1 N12 177.6(4)
N1 Cu1 O1W 87.2(4)
N12 Cu1 O1W 90.4(4)
N1 Cu1 N2 80.5(4)
N12 Cu1 N2 101.2(4)
O1W Cu1 N2 129.9(5)
N1 Cu1 N11 101.2(4)
N12 Cu1 N11 79.7(4)
O1W Cu1 N11 115.2(5)
N2 Cu1 N11 114.8(4)
N7 Cu2 N6 176.5(4)
N7 Cu2 O2W 87.6(4)
N6 Cu2 O2W 88.9(4)
N7 Cu2 N8 80.2(4)
N6 Cu2 N8 102.6(4)
O2W Cu2 N8 138.7(5)
N7 Cu2 N5 101.7(5)
N6 Cu2 N5 79.5(4)
O2W Cu2 N5 112.2(5)
N8 Cu2 N5 108.9(4)
N1 C1 C2 124.2(15)
N1 C1 H1A 117.9
C2 C1 H1A 117.9
C3 C2 C1 117.5(17)
C3 C2 H2A 121.2
C1 C2 H2A 121.2
C2 C3 C4 120.5(17)
C2 C3 H3A 119.8
C4 C3 H3A 119.8
C5 C4 C3 118.5(16)
C5 C4 H4A 120.7
C3 C4 H4A 120.7
N1 C5 C4 120.8(14)
N1 C5 C6 113.2(12)
C4 C5 C6 126.0(14)
N2 C6 C7 110.0(13)
N2 C6 C5 119.4(12)
C7 C6 C5 130.6(14)
C8 C7 C6 102.5(14)
C8 C7 H7A 128.7
C6 C7 H7A 128.7
N3 C8 C7 107.3(13)
N3 C8 H8A 126.4
C7 C8 H8A 126.4
N3 C9 C10 116.1(12)
N3 C9 H9A 108.3
C10 C9 H9A 108.3
N3 C9 H9B 108.3
C10 C9 H9B 108.3
H9A C9 H9B 107.4
C11 C10 C9 124.9(13)
C11 C10 H10A 117.6
C9 C10 H10A 117.6
C10 C11 C12 129.7(13)
C10 C11 H11A 115.1
C12 C11 H11A 115.1
N4 C12 C11 113.0(11)
N4 C12 H12A 109.0
C11 C12 H12A 109.0
N4 C12 H12B 109.0
C11 C12 H12B 109.0
H12A C12 H12B 107.8
N4 C13 C14 107.9(13)
N4 C13 H13A 126.1
C14 C13 H13A 126.1
C13 C14 C15 105.1(14)
C13 C14 H14A 127.5
C15 C14 H14A 127.5
N5 C15 C14 109.2(12)
N5 C15 C16 118.5(11)
C14 C15 C16 132.2(12)
N6 C16 C17 121.4(13)
N6 C16 C15 116.9(10)
C17 C16 C15 121.6(14)
C18 C17 C16 118.4(16)
C18 C17 H17A 120.8
C16 C17 H17A 120.8
C17 C18 C19 121.4(14)
C17 C18 H18A 119.3
C19 C18 H18A 119.3
C20 C19 C18 116.8(16)
C20 C19 H19A 121.6
C18 C19 H19A 121.6
N6 C20 C19 121.9(15)
N6 C20 H20A 119.0
C19 C20 H20A 119.0
N7 C21 C22 121.8(14)
N7 C21 H21A 119.1
C22 C21 H21A 119.1
C23 C22 C21 118.9(14)
C23 C22 H22A 120.5
C21 C22 H22A 120.5
C22 C23 C24 119.5(13)
C22 C23 H23A 120.3
C24 C23 H23A 120.3
C25 C24 C23 117.1(15)
C25 C24 H24A 121.5
C23 C24 H24A 121.5
N7 C25 C24 123.3(14)
N7 C25 C26 114.1(11)
C24 C25 C26 122.6(13)
N8 C26 C27 109.8(13)
N8 C26 C25 117.9(11)
C27 C26 C25 132.0(13)
C26 C27 C28 107.5(13)
C26 C27 H27A 126.2
C28 C27 H27A 126.2
N9 C28 C27 98.8(13)
N9 C28 H28A 130.6
C27 C28 H28A 130.6
N9 C29 C30 112.5(10)
N9 C29 H29A 109.1
C30 C29 H29A 109.1
N9 C29 H29B 109.1
C30 C29 H29B 109.1
H29A C29 H29B 107.8
C31 C30 C29 123.0(12)
C31 C30 H30A 118.5
C29 C30 H30A 118.5
C30 C31 C32 126.9(13)
C30 C31 H31A 116.5
C32 C31 H31A 116.5
N10 C32 C31 113.2(10)
N10 C32 H32A 108.9
C31 C32 H32A 108.9
N10 C32 H32B 108.9
C31 C32 H32B 108.9
H32A C32 H32B 107.8
N10 C33 C34 109.4(13)
N10 C33 H33A 125.3
C34 C33 H33A 125.3
C33 C34 C35 104.7(13)
C33 C34 H34A 127.7
C35 C34 H34A 127.7
N11 C35 C34 110.3(11)
N11 C35 C36 116.5(10)
C34 C35 C36 133.0(13)
N12 C36 C37 124.3(12)
N12 C36 C35 114.9(10)
C37 C36 C35 120.8(11)
C36 C37 C38 118.4(12)
C36 C37 H37A 120.8
C38 C37 H37A 120.8
C39 C38 C37 118.5(14)
C39 C38 H38A 120.7
C37 C38 H38A 120.7
C38 C39 C40 120.4(14)
C38 C39 H39A 119.8
C40 C39 H39A 119.8
N12 C40 C39 121.6(12)
N12 C40 H40A 119.2
C39 C40 H40A 119.2
O2 Cl1 O3 126(3)
O2 Cl1 O4 102(2)
O3 Cl1 O4 118(2)
O2 Cl1 O1 91(2)
O3 Cl1 O1 102(3)
O4 Cl1 O1 115(3)
O8 Cl2 O7 107(2)
O8 Cl2 O6 100.5(19)
O7 Cl2 O6 108(2)
O8 Cl2 O5 120.2(17)
O7 Cl2 O5 109.0(16)
O6 Cl2 O5 111.4(13)
O12 Cl3 O10 108.2(8)
O12 Cl3 O9 112.0(10)
O10 Cl3 O9 109.1(7)
O12 Cl3 O11 109.3(7)
O10 Cl3 O11 110.7(7)
O9 Cl3 O11 107.6(8)
O13 Cl4 O15 108.3(10)
O13 Cl4 O16 107.4(8)
O15 Cl4 O16 108.9(7)
O13 Cl4 O14 107.2(7)
O15 Cl4 O14 113.4(8)
O16 Cl4 O14 111.5(7)
C1 N1 C5 118.2(12)
C1 N1 Cu1 125.7(9)
C5 N1 Cu1 115.9(8)
C6 N2 N3 105.6(10)
C6 N2 Cu1 109.6(8)
N3 N2 Cu1 142.2(8)
C8 N3 N2 114.5(12)
C8 N3 C9 123.8(13)
N2 N3 C9 121.7(11)
N5 N4 C13 110.7(12)
N5 N4 C12 121.5(12)
C13 N4 C12 127.8(13)
C15 N5 N4 107.2(11)
C15 N5 Cu2 108.8(8)
N4 N5 Cu2 144.1(9)
C16 N6 C20 119.8(10)
C16 N6 Cu2 116.0(7)
C20 N6 Cu2 124.0(9)
C21 N7 C25 119.2(11)
C21 N7 Cu2 123.9(9)
C25 N7 Cu2 116.7(9)
N9 N8 C26 107.1(10)
N9 N8 Cu2 141.5(8)
C26 N8 Cu2 111.0(8)
N8 N9 C28 116.7(13)
N8 N9 C29 122.7(11)
C28 N9 C29 120.6(12)
C33 N10 N11 112.1(13)
C33 N10 C32 126.6(13)
N11 N10 C32 121.2(11)
N10 N11 C35 103.5(9)
N10 N11 Cu1 146.2(9)
C35 N11 Cu1 110.3(7)
C36 N12 C40 116.6(10)
C36 N12 Cu1 118.0(8)
C40 N12 Cu1 124.2(8)

loop_
_geom_bond_atom_site_label_1
_geom_bond_atom_site_label_2
_geom_bond_distance
Cu1 N1 1.980(10)
Cu1 N12 1.984(9)
Cu1 O1W 2.009(10)
Cu1 N2 2.091(10)
Cu1 N11 2.138(9)
Cu2 N7 1.985(10)
Cu2 N6 1.993(9)
Cu2 O2W 2.000(10)
Cu2 N8 2.085(9)
Cu2 N5 2.183(10)
C1 N1 1.324(17)
C1 C2 1.35(2)
C1 H1A 0.9300
C2 C3 1.34(2)
C2 H2A 0.9300
C3 C4 1.40(3)
C3 H3A 0.9300
C4 C5 1.36(2)
C4 H4A 0.9300
C5 N1 1.358(16)
C5 C6 1.44(2)
C6 N2 1.325(16)
C6 C7 1.430(19)
C7 C8 1.42(2)
C7 H7A 0.9300
C8 N3 1.27(2)
C8 H8A 0.9300
C9 N3 1.477(17)
C9 C10 1.486(18)
C9 H9A 0.9700
C9 H9B 0.9700
C10 C11 1.263(16)
C10 H10A 0.9300
C11 C12 1.51(2)
C11 H11A 0.9300
C12 N4 1.452(18)
C12 H12A 0.9700
C12 H12B 0.9700
C13 N4 1.35(2)
C13 C14 1.36(2)
C13 H13A 0.9300
C14 C15 1.428(18)
C14 H14A 0.9300
C15 N5 1.323(15)
C15 C16 1.443(18)
C16 N6 1.320(16)
C16 C17 1.436(17)
C17 C18 1.32(2)
C17 H17A 0.9300
C18 C19 1.43(3)
C18 H18A 0.9300
C19 C20 1.38(2)
C19 H19A 0.9300
C20 N6 1.365(15)
C20 H20A 0.9300
C21 N7 1.328(17)
C21 C22 1.40(2)
C21 H21A 0.9300
C22 C23 1.39(2)
C22 H22A 0.9300
C23 C24 1.40(2)
C23 H23A 0.9300
C24 C25 1.397(18)
C24 H24A 0.9300
C25 N7 1.342(16)
C25 C26 1.441(19)
C26 N8 1.350(15)
C26 C27 1.374(19)
C27 C28 1.53(3)
C27 H27A 0.9300
C28 N9 1.371(17)
C28 H28A 0.9300
C29 N9 1.471(16)
C29 C30 1.491(18)
C29 H29A 0.9700
C29 H29B 0.9700
C30 C31 1.281(17)
C30 H30A 0.9300
C31 C32 1.538(19)
C31 H31A 0.9300
C32 N10 1.448(17)
C32 H32A 0.9700
C32 H32B 0.9700
C33 N10 1.309(17)
C33 C34 1.34(2)
C33 H33A 0.9300
C34 C35 1.377(16)
C34 H34A 0.9300
C35 N11 1.370(15)
C35 C36 1.468(17)
C36 N12 1.325(15)
C36 C37 1.372(17)
C37 C38 1.39(2)
C37 H37A 0.9300
C38 C39 1.35(2)
C38 H38A 0.9300
C39 C40 1.384(19)
C39 H39A 0.9300
C40 N12 1.363(15)
C40 H40A 0.9300
Cl1 O2 1.25(2)
Cl1 O3 1.25(3)
Cl1 O4 1.27(2)
Cl1 O1 1.31(3)
Cl2 O8 1.29(2)
Cl2 O7 1.29(3)
Cl2 O6 1.31(2)
Cl2 O5 1.378(15)
Cl3 O12 1.409(12)
Cl3 O10 1.419(10)
Cl3 O9 1.424(11)
Cl3 O11 1.446(10)
Cl4 O13 1.402(11)
Cl4 O15 1.406(11)
Cl4 O16 1.416(10)
Cl4 O14 1.423(9)
N2 N3 1.336(13)
N4 N5 1.344(14)
N8 N9 1.334(13)
N10 N11 1.334(13)

loop_
_geom_torsion_atom_site_label_1
_geom_torsion_atom_site_label_2
_geom_torsion_atom_site_label_3
_geom_torsion_atom_site_label_4
_geom_torsion
N1 C1 C2 C3 -4(3)
C1 C2 C3 C4 6(3)
C2 C3 C4 C5 -4(3)
C3 C4 C5 N1 0(3)
C3 C4 C5 C6 176.0(17)
N1 C5 C6 N2 -10.4(18)
C4 C5 C6 N2 173.0(14)
N1 C5 C6 C7 167.3(15)
C4 C5 C6 C7 -9(3)
N2 C6 C7 C8 -3.2(18)
C5 C6 C7 C8 178.8(15)
C6 C7 C8 N3 3.9(19)
N3 C9 C10 C11 -122.6(16)
C9 C10 C11 C12 -175.9(15)
C10 C11 C12 N4 -3(2)
N4 C13 C14 C15 0.5(16)
C13 C14 C15 N5 0.4(16)
C13 C14 C15 C16 -175.3(13)
N5 C15 C16 N6 5.7(16)
C14 C15 C16 N6 -179.0(13)
N5 C15 C16 C17 -175.6(11)
C14 C15 C16 C17 0(2)
N6 C16 C17 C18 -5.2(19)
C15 C16 C17 C18 176.2(12)
C16 C17 C18 C19 6(2)
C17 C18 C19 C20 -4(2)
C18 C19 C20 N6 1(2)
N7 C21 C22 C23 -5(3)
C21 C22 C23 C24 2(3)
C22 C23 C24 C25 1(3)
C23 C24 C25 N7 -2(3)
C23 C24 C25 C26 177.4(17)
N7 C25 C26 N8 -4(2)
C24 C25 C26 N8 176.7(15)
N7 C25 C26 C27 169.1(17)
C24 C25 C26 C27 -10(3)
N8 C26 C27 C28 -1.9(19)
C25 C26 C27 C28 -175.7(17)
C26 C27 C28 N9 1.4(18)
N9 C29 C30 C31 -123.6(13)
C29 C30 C31 C32 -174.7(12)
C30 C31 C32 N10 -5(2)
N10 C33 C34 C35 -1.9(16)
C33 C34 C35 N11 1.4(15)
C33 C34 C35 C36 -173.9(14)
N11 C35 C36 N12 9.0(16)
C34 C35 C36 N12 -175.9(13)
N11 C35 C36 C37 -172.2(11)
C34 C35 C36 C37 3(2)
N12 C36 C37 C38 -3(2)
C35 C36 C37 C38 178.1(12)
C36 C37 C38 C39 -1(2)
C37 C38 C39 C40 2(2)
C38 C39 C40 N12 1(2)
C2 C1 N1 C5 0(2)
C2 C1 N1 Cu1 -175.1(13)
C4 C5 N1 C1 3(2)
C6 C5 N1 C1 -174.1(13)
C4 C5 N1 Cu1 177.8(12)
C6 C5 N1 Cu1 1.0(15)
N12 Cu1 N1 C1 45(11)
O1W Cu1 N1 C1 48.2(13)
N2 Cu1 N1 C1 179.4(13)
N11 Cu1 N1 C1 -67.0(12)
N12 Cu1 N1 C5 -130(10)
O1W Cu1 N1 C5 -126.6(10)
N2 Cu1 N1 C5 4.6(9)
N11 Cu1 N1 C5 118.3(10)
C7 C6 N2 N3 1.4(15)
C5 C6 N2 N3 179.6(12)
C7 C6 N2 Cu1 -164.5(10)
C5 C6 N2 Cu1 13.7(14)
N1 Cu1 N2 C6 -9.7(8)
N12 Cu1 N2 C6 168.6(8)
O1W Cu1 N2 C6 68.5(9)
N11 Cu1 N2 C6 -107.7(8)
N1 Cu1 N2 N3 -167.2(13)
N12 Cu1 N2 N3 11.1(13)
O1W Cu1 N2 N3 -89.0(13)
N11 Cu1 N2 N3 94.8(12)
C7 C8 N3 N2 -3.5(19)
C7 C8 N3 C9 176.6(13)
C6 N2 N3 C8 1.4(15)
Cu1 N2 N3 C8 159.4(12)
C6 N2 N3 C9 -178.8(11)
Cu1 N2 N3 C9 -20.7(18)
C10 C9 N3 C8 103.6(17)
C10 C9 N3 N2 -76.3(16)
C14 C13 N4 N5 -1.2(16)
C14 C13 N4 C12 177.9(12)
C11 C12 N4 N5 -91.6(15)
C11 C12 N4 C13 89.3(18)
C14 C15 N5 N4 -1.1(14)
C16 C15 N5 N4 175.3(10)
C14 C15 N5 Cu2 179.4(8)
C16 C15 N5 Cu2 -4.3(13)
C13 N4 N5 C15 1.5(14)
C12 N4 N5 C15 -177.8(11)
C13 N4 N5 Cu2 -179.3(11)
C12 N4 N5 Cu2 1(2)
N7 Cu2 N5 C15 178.4(8)
N6 Cu2 N5 C15 1.7(8)
O2W Cu2 N5 C15 86.2(8)
N8 Cu2 N5 C15 -98.1(8)
N7 Cu2 N5 N4 -0.9(14)
N6 Cu2 N5 N4 -177.5(14)
O2W Cu2 N5 N4 -93.1(13)
N8 Cu2 N5 N4 82.6(14)
C17 C16 N6 C20 2.0(17)
C15 C16 N6 C20 -179.3(11)
C17 C16 N6 Cu2 177.5(9)
C15 C16 N6 Cu2 -3.9(13)
C19 C20 N6 C16 0.2(19)
C19 C20 N6 Cu2 -174.9(10)
N7 Cu2 N6 C16 -109(7)
O2W Cu2 N6 C16 -111.6(9)
N8 Cu2 N6 C16 108.4(9)
N5 Cu2 N6 C16 1.2(8)
N7 Cu2 N6 C20 66(8)
O2W Cu2 N6 C20 63.6(11)
N8 Cu2 N6 C20 -76.3(10)
N5 Cu2 N6 C20 176.5(11)
C22 C21 N7 C25 4(3)
C22 C21 N7 Cu2 179.1(14)
C24 C25 N7 C21 -1(2)
C26 C25 N7 C21 -179.9(15)
C24 C25 N7 Cu2 -176.2(13)
C26 C25 N7 Cu2 4.8(17)
N6 Cu2 N7 C21 39(8)
O2W Cu2 N7 C21 41.5(14)
N8 Cu2 N7 C21 -178.1(14)
N5 Cu2 N7 C21 -70.7(14)
N6 Cu2 N7 C25 -146(7)
O2W Cu2 N7 C25 -143.5(11)
N8 Cu2 N7 C25 -3.1(10)
N5 Cu2 N7 C25 104.3(11)
C27 C26 N8 N9 1.6(17)
C25 C26 N8 N9 176.4(12)
C27 C26 N8 Cu2 -173.1(11)
C25 C26 N8 Cu2 1.7(16)
N7 Cu2 N8 N9 -171.2(14)
N6 Cu2 N8 N9 6.7(14)
O2W Cu2 N8 N9 -96.3(14)
N5 Cu2 N8 N9 89.7(13)
N7 Cu2 N8 C26 0.7(9)
N6 Cu2 N8 C26 178.5(9)
O2W Cu2 N8 C26 75.6(11)
N5 Cu2 N8 C26 -98.4(9)
C26 N8 N9 C28 -0.6(17)
Cu2 N8 N9 C28 171.4(12)
C26 N8 N9 C29 178.2(12)
Cu2 N8 N9 C29 -10(2)
C27 C28 N9 N8 -0.5(18)
C27 C28 N9 C29 -179.3(12)
C30 C29 N9 N8 -86.6(14)
C30 C29 N9 C28 92.2(16)
C34 C33 N10 N11 1.8(16)
C34 C33 N10 C32 179.1(12)
C31 C32 N10 C33 94.4(15)
C31 C32 N10 N11 -88.5(14)
C33 N10 N11 C35 -0.8(13)
C32 N10 N11 C35 -178.3(11)
C33 N10 N11 Cu1 -177.1(11)
C32 N10 N11 Cu1 5(2)
C34 C35 N11 N10 -0.4(13)
C36 C35 N11 N10 175.8(10)
C34 C35 N11 Cu1 177.4(8)
C36 C35 N11 Cu1 -6.4(13)
N1 Cu1 N11 N10 -3.8(14)
N12 Cu1 N11 N10 178.4(14)
O1W Cu1 N11 N10 -96.0(13)
N2 Cu1 N11 N10 80.8(13)
N1 Cu1 N11 C35 -180.0(8)
N12 Cu1 N11 C35 2.3(8)
O1W Cu1 N11 C35 87.8(8)
N2 Cu1 N11 C35 -95.4(8)
C37 C36 N12 C40 6.0(18)
C35 C36 N12 C40 -175.2(11)
C37 C36 N12 Cu1 174.3(10)
C35 C36 N12 Cu1 -6.9(14)
C39 C40 N12 C36 -4.6(19)
C39 C40 N12 Cu1 -172.1(10)
N1 Cu1 N12 C36 -110(10)
O1W Cu1 N12 C36 -112.9(10)
N2 Cu1 N12 C36 116.2(9)
N11 Cu1 N12 C36 2.7(9)
N1 Cu1 N12 C40 58(10)
O1W Cu1 N12 C40 54.5(11)
N2 Cu1 N12 C40 -76.5(11)
N11 Cu1 N12 C40 170.0(11)
